data_7103682
loop_
_publ_author_name
'Bickley, Jamie'
'Cottrell, Jennifer A.'
'Ferguson, John R.'
'Field, Robert A.'
'Harding, John R.'
'Hughes, David L.'
'Ravindanathan Kartha, K. P.'
'Law, Jayne L.'
'Scheinmann, Feodor'
'Stachulski, Andrew V.'

_publ_section_title
;
 Preparation, X-ray structure and reactivity of a stable glycosyl iodide
;
_journal_coden_ASTM CHCOFS
_journal_issue 11
_journal_name_full
;
 Chemical Communications (Cambridge, United Kingdom)
;
_journal_page_first 1266
_journal_page_last 1267
_journal_paper_doi 10.1039/b302629a
_journal_year 2003
_chemical_formula_sum 'C22 H35 I O9'
_chemical_formula_weight 570.40
_space_group_IT_number 19
_symmetry_cell_setting orthorhombic
_symmetry_space_group_name_Hall 'P 2ac 2ab'
_symmetry_space_group_name_H-M 'P 21 21 21'
_atom_sites_solution_hydrogens geom
_atom_sites_solution_primary direct
_atom_sites_solution_secondary difmap
_audit_creation_method SHELXL-97
_cell_angle_alpha 90.00
_cell_angle_beta 90.00
_cell_angle_gamma 90.00
_cell_formula_units_Z 4
_cell_length_a 9.6982(16)
_cell_length_b 11.4712(19)
_cell_length_c 22.658(4)
_cell_measurement_temperature 100(2)
_cell_volume 2520.7(7)
_computing_structure_refinement 'SHELXL-97 (Sheldrick, 1997)'
_computing_structure_solution 'SHELXS-97 (Sheldrick, 1990)'
_diffrn_ambient_temperature 100(2)
_diffrn_measured_fraction_theta_full 0.937
_diffrn_measured_fraction_theta_max 0.937
_diffrn_measurement_device_type 'Bruker Apex CCD area detector'
_diffrn_measurement_method '\w scans'
_diffrn_radiation_monochromator graphite
_diffrn_radiation_source 'fine-focus sealed tube'
_diffrn_radiation_type MoK\a
_diffrn_radiation_wavelength 0.71073
_diffrn_reflns_av_R_equivalents 0.0413
_diffrn_reflns_av_sigmaI/netI 0.0328
_diffrn_reflns_limit_h_max 11
_diffrn_reflns_limit_h_min -7
_diffrn_reflns_limit_k_max 13
_diffrn_reflns_limit_k_min -8
_diffrn_reflns_limit_l_max 7
_diffrn_reflns_limit_l_min -25
_diffrn_reflns_number 4595
_diffrn_reflns_theta_full 25.03
_diffrn_reflns_theta_max 25.03
_diffrn_reflns_theta_min 1.80
_exptl_absorpt_coefficient_mu 1.317
_exptl_absorpt_correction_T_max 0.8796
_exptl_absorpt_correction_T_min 0.6934
_exptl_absorpt_correction_type none
_exptl_crystal_colour Colourless
_exptl_crystal_density_diffrn 1.503
_exptl_crystal_density_method 'not measured'
_exptl_crystal_description Block
_exptl_crystal_F_000 1168
_exptl_crystal_size_max 0.30
_exptl_crystal_size_mid 0.20
_exptl_crystal_size_min 0.10
_refine_diff_density_max 0.672
_refine_diff_density_min -0.414
_refine_diff_density_rms 0.058
_refine_ls_abs_structure_details 'Flack H D (1983), Acta Cryst. A39, 876-881'
_refine_ls_abs_structure_Flack 0.006(16)
_refine_ls_extinction_method none
_refine_ls_goodness_of_fit_ref 0.993
_refine_ls_hydrogen_treatment mixed
_refine_ls_matrix_type full
_refine_ls_number_parameters 299
_refine_ls_number_reflns 3911
_refine_ls_number_restraints 0
_refine_ls_restrained_S_all 0.993
_refine_ls_R_factor_all 0.0226
_refine_ls_R_factor_gt 0.0212
_refine_ls_shift/su_max 0.001
_refine_ls_shift/su_mean 0.000
_refine_ls_structure_factor_coef Fsqd
_refine_ls_weighting_details 'calc w=1/[\s^2^(Fo^2^)+(0.0312P)^2^+0.0000P] where P=(Fo^2^+2Fc^2^)/3'
_refine_ls_weighting_scheme calc
_refine_ls_wR_factor_gt 0.0520
_refine_ls_wR_factor_ref 0.0525
_reflns_number_gt 3718
_reflns_number_total 3911
_reflns_threshold_expression >2sigma(I)
_cod_data_source_file b302629a.txt
_cod_data_source_block jc1m
_cod_depositor_comments
;
The following automatic conversions were performed:
'_symmetry_cell_setting' value 'Orthorhombic' changed to 'orthorhombic'
according to '/home/saulius/struct/CIF-dictionaries/cif_core.dic'
dictionary named 'cif_core.dic' version 2.4.1 from 2010-06-29.

Automatic conversion script
Id: cif_fix_enum 1527 2010-12-29 10:47:43Z saulius 
;
_cod_database_code 7103682

loop_
_symmetry_equiv_pos_as_xyz
'x, y, z'
'-x+1/2, -y, z+1/2'
'-x, y+1/2, -z+1/2'
'x+1/2, -y+1/2, -z'

loop_
_atom_site_label
_atom_site_type_symbol
_atom_site_fract_x
_atom_site_fract_y
_atom_site_fract_z
_atom_site_U_iso_or_equiv
_atom_site_adp_type
_atom_site_occupancy
_atom_site_symmetry_multiplicity
_atom_site_calc_flag
_atom_site_refinement_flags
_atom_site_disorder_assembly
_atom_site_disorder_group
C1 C 0.1464(3) 0.3295(3) 0.83487(13) 0.0164(6) Uani 1 1 d . . .
H1 H 0.1220 0.4048 0.8152 0.020 Uiso 1 1 calc R . .
C2 C 0.0125(3) 0.2664(2) 0.84726(13) 0.0159(6) Uani 1 1 d . . .
H2 H -0.0460 0.2692 0.8110 0.019 Uiso 1 1 calc R . .
C3 C -0.1313(3) 0.4171(2) 0.88779(14) 0.0184(7) Uani 1 1 d . . .
C4 C -0.2239(3) 0.4446(2) 0.93992(13) 0.0187(7) Uani 1 1 d . . .
C5 C -0.2899(4) 0.5641(3) 0.93056(15) 0.0304(8) Uani 1 1 d . . .
H5A H -0.3493 0.5827 0.9642 0.046 Uiso 1 1 calc R . .
H5B H -0.3451 0.5630 0.8943 0.046 Uiso 1 1 calc R . .
H5C H -0.2175 0.6234 0.9271 0.046 Uiso 1 1 calc R . .
C6 C -0.1378(4) 0.4450(3) 0.99680(15) 0.0296(8) Uani 1 1 d . . .
H6A H -0.0941 0.3687 1.0020 0.044 Uiso 1 1 calc R . .
H6B H -0.1979 0.4612 1.0306 0.044 Uiso 1 1 calc R . .
H6C H -0.0666 0.5054 0.9941 0.044 Uiso 1 1 calc R . .
C7 C -0.3346(3) 0.3498(3) 0.94459(15) 0.0230(8) Uani 1 1 d . . .
H7A H -0.2910 0.2751 0.9540 0.034 Uiso 1 1 calc R . .
H7B H -0.3837 0.3434 0.9069 0.034 Uiso 1 1 calc R . .
H7C H -0.4001 0.3704 0.9758 0.034 Uiso 1 1 calc R . .
C8 C 0.0364(3) 0.1397(2) 0.86374(12) 0.0143(6) Uani 1 1 d . . .
H8 H 0.0725 0.1349 0.9050 0.017 Uiso 1 1 calc R . .
C9 C -0.1398(3) 0.0225(3) 0.90829(13) 0.0170(6) Uani 1 1 d . . .
C10 C -0.2730(3) -0.0419(2) 0.89482(12) 0.0177(6) Uani 1 1 d . . .
C11 C -0.3858(3) 0.0487(3) 0.88172(15) 0.0213(7) Uani 1 1 d . . .
H11A H -0.3965 0.1005 0.9158 0.032 Uiso 1 1 calc R . .
H11B H -0.4732 0.0087 0.8740 0.032 Uiso 1 1 calc R . .
H11C H -0.3594 0.0947 0.8471 0.032 Uiso 1 1 calc R . .
C12 C -0.3124(3) -0.1140(3) 0.94881(14) 0.0216(7) Uani 1 1 d . . .
H12A H -0.2361 -0.1662 0.9592 0.032 Uiso 1 1 calc R . .
H12B H -0.3947 -0.1604 0.9399 0.032 Uiso 1 1 calc R . .
H12C H -0.3318 -0.0619 0.9821 0.032 Uiso 1 1 calc R . .
C13 C -0.2533(3) -0.1198(3) 0.84059(12) 0.0239(6) Uani 1 1 d . . .
H13A H -0.2322 -0.0713 0.8062 0.036 Uiso 1 1 calc R . .
H13B H -0.3381 -0.1640 0.8332 0.036 Uiso 1 1 calc R . .
H13C H -0.1770 -0.1740 0.8477 0.036 Uiso 1 1 calc R . .
C14 C 0.1359(3) 0.0796(2) 0.82196(13) 0.0152(6) Uani 1 1 d . . .
H14 H 0.0906 0.0648 0.7830 0.018 Uiso 1 1 calc R . .
C15 C 0.1373(3) -0.1296(3) 0.82190(12) 0.0158(6) Uani 1 1 d . . .
C16 C 0.1937(3) -0.2374(3) 0.85274(14) 0.0187(7) Uani 1 1 d . . .
C17 C 0.3366(4) -0.2171(3) 0.87847(16) 0.0285(8) Uani 1 1 d . . .
H17A H 0.3993 -0.1916 0.8471 0.043 Uiso 1 1 calc R . .
H17B H 0.3709 -0.2898 0.8958 0.043 Uiso 1 1 calc R . .
H17C H 0.3315 -0.1569 0.9091 0.043 Uiso 1 1 calc R . .
C18 C 0.2004(4) -0.3370(3) 0.80771(16) 0.0315(9) Uani 1 1 d . . .
H18A H 0.1071 -0.3555 0.7940 0.047 Uiso 1 1 calc R . .
H18B H 0.2413 -0.4060 0.8263 0.047 Uiso 1 1 calc R . .
H18C H 0.2571 -0.3130 0.7740 0.047 Uiso 1 1 calc R . .
C19 C 0.0919(4) -0.2681(3) 0.90192(15) 0.0345(9) Uani 1 1 d . . .
H19A H 0.0814 -0.2011 0.9284 0.052 Uiso 1 1 calc R . .
H19B H 0.1269 -0.3350 0.9243 0.052 Uiso 1 1 calc R . .
H19C H 0.0023 -0.2877 0.8846 0.052 Uiso 1 1 calc R . .
C20 C 0.2650(3) 0.1519(2) 0.81377(12) 0.0170(6) Uani 1 1 d . . .
H20 H 0.3147 0.1562 0.8524 0.020 Uiso 1 1 calc R . .
C21 C 0.3663(3) 0.1092(3) 0.76658(13) 0.0191(7) Uani 1 1 d . . .
C22 C 0.4690(4) -0.0550(3) 0.72343(15) 0.0296(8) Uani 1 1 d . . .
H22A H 0.4434 -0.0325 0.6832 0.044 Uiso 1 1 calc R . .
H22B H 0.4683 -0.1402 0.7268 0.044 Uiso 1 1 calc R . .
H22C H 0.5616 -0.0256 0.7323 0.044 Uiso 1 1 calc R . .
I1 I 0.258224(19) 0.373596(15) 0.916714(7) 0.01969(6) Uani 1 1 d . . .
O1 O 0.2298(2) 0.26782(15) 0.79577(8) 0.0171(4) Uani 1 1 d . . .
O2 O -0.0658(2) 0.31278(16) 0.89595(9) 0.0171(5) Uani 1 1 d . . .
O3 O -0.1148(2) 0.47528(18) 0.84462(10) 0.0278(5) Uani 1 1 d . . .
O4 O -0.0930(2) 0.07940(16) 0.85986(9) 0.0159(5) Uani 1 1 d . . .
O5 O -0.0817(2) 0.0248(2) 0.95504(9) 0.0290(5) Uani 1 1 d . . .
O6 O 0.1743(2) -0.02929(17) 0.84958(9) 0.0149(4) Uani 1 1 d . . .
O7 O 0.0640(2) -0.13116(19) 0.77906(9) 0.0228(4) Uani 1 1 d . . .
O8 O 0.4367(3) 0.17171(18) 0.73774(12) 0.0401(7) Uani 1 1 d . . .
O9 O 0.3711(2) -0.00571(17) 0.76483(9) 0.0244(5) Uani 1 1 d . . .

loop_
_atom_site_aniso_label
_atom_site_aniso_U_11
_atom_site_aniso_U_22
_atom_site_aniso_U_33
_atom_site_aniso_U_23
_atom_site_aniso_U_13
_atom_site_aniso_U_12
C1 0.0179(16) 0.0141(14) 0.0171(16) -0.0025(12) -0.0012(12) 0.0012(13)
C2 0.0225(16) 0.0137(14) 0.0114(15) -0.0017(12) 0.0027(12) 0.0027(13)
C3 0.0168(16) 0.0164(14) 0.0220(17) -0.0010(13) -0.0025(13) -0.0022(14)
C4 0.0182(17) 0.0184(14) 0.0196(14) -0.0038(11) 0.0009(12) 0.0030(14)
C5 0.034(2) 0.0202(16) 0.037(2) -0.0021(14) 0.0124(15) 0.0080(15)
C6 0.0231(17) 0.039(2) 0.0263(19) -0.0119(16) -0.0002(14) -0.0059(17)
C7 0.0235(17) 0.0250(19) 0.0204(17) -0.0030(13) 0.0023(13) 0.0015(15)
C8 0.0152(13) 0.0122(14) 0.0155(14) 0.0019(12) -0.0009(11) -0.0040(14)
C9 0.0183(15) 0.0158(15) 0.0167(17) 0.0026(13) 0.0033(13) -0.0002(13)
C10 0.0188(17) 0.0164(13) 0.0178(14) -0.0012(11) 0.0015(12) -0.0008(15)
C11 0.0176(16) 0.0192(16) 0.0271(19) 0.0030(14) 0.0014(13) -0.0008(14)
C12 0.0225(16) 0.0183(15) 0.0241(17) 0.0003(14) 0.0011(12) -0.0019(15)
C13 0.0198(14) 0.0270(14) 0.0248(15) -0.0074(12) 0.0015(14) -0.005(2)
C14 0.0190(16) 0.0130(13) 0.0135(15) 0.0023(11) -0.0012(12) 0.0020(13)
C15 0.0168(14) 0.0155(14) 0.0151(14) -0.0006(14) 0.0030(11) -0.0030(15)
C16 0.0209(16) 0.0138(14) 0.0214(18) 0.0011(13) 0.0013(13) 0.0011(13)
C17 0.0283(19) 0.0144(15) 0.043(2) 0.0040(16) -0.0080(16) -0.0006(16)
C18 0.045(2) 0.0160(15) 0.034(2) -0.0016(14) -0.0081(16) 0.0000(15)
C19 0.033(2) 0.037(2) 0.033(2) 0.0190(16) 0.0056(16) 0.0051(18)
C20 0.0189(15) 0.0134(13) 0.0186(14) 0.0038(10) -0.0004(13) -0.0019(14)
C21 0.0188(15) 0.0170(15) 0.0215(16) 0.0039(13) -0.0005(12) 0.0033(14)
C22 0.0332(19) 0.0270(17) 0.0285(19) -0.0044(15) 0.0107(15) 0.0081(16)
I1 0.02042(10) 0.01768(9) 0.02097(10) -0.00087(7) -0.00237(9) -0.00150(10)
O1 0.0204(12) 0.0124(9) 0.0186(10) 0.0032(7) 0.0042(9) 0.0018(10)
O2 0.0203(11) 0.0137(10) 0.0172(11) 0.0005(8) 0.0042(8) 0.0035(9)
O3 0.0381(15) 0.0207(11) 0.0246(13) 0.0042(10) 0.0048(10) 0.0076(11)
O4 0.0151(10) 0.0176(10) 0.0152(11) 0.0020(8) 0.0004(8) -0.0033(9)
O5 0.0286(13) 0.0433(14) 0.0153(12) 0.0063(10) -0.0036(10) -0.0162(12)
O6 0.0182(11) 0.0109(9) 0.0156(11) 0.0021(8) -0.0004(9) -0.0012(9)
O7 0.0300(11) 0.0192(10) 0.0192(11) -0.0015(10) -0.0058(9) -0.0012(11)
O8 0.0470(16) 0.0223(11) 0.0512(17) 0.0115(11) 0.0313(14) 0.0052(12)
O9 0.0287(13) 0.0171(10) 0.0274(13) -0.0039(9) 0.0105(10) 0.0008(10)

loop_
_atom_type_symbol
_atom_type_description
_atom_type_scat_dispersion_real
_atom_type_scat_dispersion_imag
_atom_type_scat_source
C C 0.0033 0.0016 'International Tables Vol C Tables 4.2.6.8 and 6.1.1.4'
H H 0.0000 0.0000 'International Tables Vol C Tables 4.2.6.8 and 6.1.1.4'
O O 0.0106 0.0060 'International Tables Vol C Tables 4.2.6.8 and 6.1.1.4'
I I -0.4742 1.8119 'International Tables Vol C Tables 4.2.6.8 and 6.1.1.4'

loop_
_geom_angle_atom_site_label_1
_geom_angle_atom_site_label_2
_geom_angle_atom_site_label_3
_geom_angle
_geom_angle_site_symmetry_1
_geom_angle_site_symmetry_3
_geom_angle_publ_flag
O1 C1 C2 111.9(2) . . ?
O1 C1 I1 111.43(19) . . ?
C2 C1 I1 112.1(2) . . ?
O2 C2 C1 114.7(2) . . ?
O2 C2 C8 104.2(2) . . ?
C1 C2 C8 111.9(2) . . ?
O3 C3 O2 122.5(3) . . ?
O3 C3 C4 126.9(3) . . ?
O2 C3 C4 110.6(2) . . ?
C3 C4 C5 109.0(3) . . ?
C3 C4 C7 108.8(2) . . ?
C5 C4 C7 110.7(3) . . ?
C3 C4 C6 109.4(3) . . ?
C5 C4 C6 110.0(3) . . ?
C7 C4 C6 109.0(3) . . ?
O4 C8 C14 107.4(2) . . ?
O4 C8 C2 108.2(2) . . ?
C14 C8 C2 112.3(2) . . ?
O5 C9 O4 123.2(3) . . ?
O5 C9 C10 126.0(3) . . ?
O4 C9 C10 110.9(2) . . ?
C9 C10 C12 108.4(2) . . ?
C9 C10 C13 109.8(2) . . ?
C12 C10 C13 111.0(2) . . ?
C9 C10 C11 108.3(2) . . ?
C12 C10 C11 110.1(2) . . ?
C13 C10 C11 109.2(3) . . ?
O6 C14 C20 108.2(2) . . ?
O6 C14 C8 106.6(2) . . ?
C20 C14 C8 110.7(2) . . ?
O7 C15 O6 122.7(3) . . ?
O7 C15 C16 124.8(3) . . ?
O6 C15 C16 112.4(2) . . ?
C17 C16 C15 112.3(3) . . ?
C17 C16 C19 110.1(3) . . ?
C15 C16 C19 106.8(3) . . ?
C17 C16 C18 109.3(3) . . ?
C15 C16 C18 108.4(3) . . ?
C19 C16 C18 109.9(3) . . ?
O1 C20 C14 110.3(2) . . ?
O1 C20 C21 104.5(2) . . ?
C14 C20 C21 116.2(2) . . ?
O8 C21 O9 124.6(3) . . ?
O8 C21 C20 124.0(3) . . ?
O9 C21 C20 111.3(2) . . ?
C1 O1 C20 115.4(2) . . ?
C3 O2 C2 117.7(2) . . ?
C9 O4 C8 118.4(2) . . ?
C15 O6 C14 117.6(2) . . ?
C21 O9 C22 115.6(2) . . ?

loop_
_geom_bond_atom_site_label_1
_geom_bond_atom_site_label_2
_geom_bond_distance
_geom_bond_site_symmetry_2
_geom_bond_publ_flag
C1 O1 1.393(3) . ?
C1 C2 1.513(4) . ?
C1 I1 2.207(3) . ?
C2 O2 1.441(3) . ?
C2 C8 1.518(4) . ?
C3 O3 1.195(4) . ?
C3 O2 1.368(3) . ?
C3 C4 1.517(4) . ?
C4 C5 1.528(4) . ?
C4 C7 1.532(5) . ?
C4 C6 1.536(4) . ?
C8 O4 1.436(3) . ?
C8 C14 1.517(4) . ?
C9 O5 1.200(4) . ?
C9 O4 1.355(3) . ?
C9 C10 1.519(4) . ?
C10 C12 1.526(4) . ?
C10 C13 1.531(4) . ?
C10 C11 1.538(4) . ?
C14 O6 1.446(3) . ?
C14 C20 1.513(4) . ?
C15 O7 1.204(3) . ?
C15 O6 1.359(4) . ?
C15 C16 1.521(4) . ?
C16 C17 1.521(4) . ?
C16 C19 1.530(4) . ?
C16 C18 1.533(4) . ?
C20 O1 1.432(3) . ?
C20 C21 1.532(4) . ?
C21 O8 1.186(4) . ?
C21 O9 1.319(3) . ?
C22 O9 1.450(4) . ?

loop_
_geom_torsion_atom_site_label_1
_geom_torsion_atom_site_label_2
_geom_torsion_atom_site_label_3
_geom_torsion_atom_site_label_4
_geom_torsion
_geom_torsion_site_symmetry_1
_geom_torsion_site_symmetry_2
_geom_torsion_site_symmetry_3
_geom_torsion_site_symmetry_4
_geom_torsion_publ_flag
O1 C1 C2 O2 168.0(2) . . . . ?
I1 C1 C2 O2 42.0(3) . . . . ?
O1 C1 C2 C8 49.6(3) . . . . ?
I1 C1 C2 C8 -76.4(3) . . . . ?
O3 C3 C4 C5 -2.9(4) . . . . ?
O2 C3 C4 C5 177.3(2) . . . . ?
O3 C3 C4 C7 117.8(3) . . . . ?
O2 C3 C4 C7 -61.9(3) . . . . ?
O3 C3 C4 C6 -123.2(3) . . . . ?
O2 C3 C4 C6 57.0(3) . . . . ?
O2 C2 C8 O4 70.2(3) . . . . ?
C1 C2 C8 O4 -165.4(2) . . . . ?
O2 C2 C8 C14 -171.5(2) . . . . ?
C1 C2 C8 C14 -47.1(3) . . . . ?
O5 C9 C10 C12 -6.1(4) . . . . ?
O4 C9 C10 C12 174.2(2) . . . . ?
O5 C9 C10 C13 -127.5(3) . . . . ?
O4 C9 C10 C13 52.8(3) . . . . ?
O5 C9 C10 C11 113.4(3) . . . . ?
O4 C9 C10 C11 -66.3(3) . . . . ?
O4 C8 C14 O6 -74.1(3) . . . . ?
C2 C8 C14 O6 167.1(2) . . . . ?
O4 C8 C14 C20 168.3(2) . . . . ?
C2 C8 C14 C20 49.5(3) . . . . ?
O7 C15 C16 C17 146.5(3) . . . . ?
O6 C15 C16 C17 -36.1(3) . . . . ?
O7 C15 C16 C19 -92.7(3) . . . . ?
O6 C15 C16 C19 84.7(3) . . . . ?
O7 C15 C16 C18 25.6(4) . . . . ?
O6 C15 C16 C18 -156.9(3) . . . . ?
O6 C14 C20 O1 -170.3(2) . . . . ?
C8 C14 C20 O1 -53.8(3) . . . . ?
O6 C14 C20 C21 71.0(3) . . . . ?
C8 C14 C20 C21 -172.4(2) . . . . ?
O1 C20 C21 O8 25.9(4) . . . . ?
C14 C20 C21 O8 147.6(3) . . . . ?
O1 C20 C21 O9 -158.0(2) . . . . ?
C14 C20 C21 O9 -36.3(4) . . . . ?
C2 C1 O1 C20 -57.3(3) . . . . ?
I1 C1 O1 C20 69.1(3) . . . . ?
C14 C20 O1 C1 59.6(3) . . . . ?
C21 C20 O1 C1 -174.9(2) . . . . ?
O3 C3 O2 C2 -7.5(4) . . . . ?
C4 C3 O2 C2 172.2(2) . . . . ?
C1 C2 O2 C3 72.7(3) . . . . ?
C8 C2 O2 C3 -164.6(2) . . . . ?
O5 C9 O4 C8 3.8(4) . . . . ?
C10 C9 O4 C8 -176.5(2) . . . . ?
C14 C8 O4 C9 115.2(3) . . . . ?
C2 C8 O4 C9 -123.4(3) . . . . ?
O7 C15 O6 C14 -7.1(4) . . . . ?
C16 C15 O6 C14 175.4(2) . . . . ?
C20 C14 O6 C15 -124.8(3) . . . . ?
C8 C14 O6 C15 116.0(3) . . . . ?
O8 C21 O9 C22 -1.1(5) . . . . ?
C20 C21 O9 C22 -177.2(2) . . . . ?

loop_
_cod_related_entry_id
_cod_related_entry_database
_cod_related_entry_code
1 ChemSpider 8113582
